data_1524454
loop_
_publ_author_name
'Gronvold, F.'
'Haraldsen, H.'

_publ_section_title
;
 Oxidation of Uranium Dioxide (U O2)
;
_journal_name_full 'Nature (London)'
_journal_page_first 69
_journal_page_last 70
_journal_volume 162
_journal_year 1948
_chemical_formula_sum 'O0.12 U0.88'
_chemical_name_systematic 'U.88 O2.12'
_space_group_IT_number 123
_symmetry_space_group_name_Hall '-P 4 2'
_symmetry_space_group_name_H-M 'P 4/m m m'
_cell_angle_alpha 90
_cell_angle_beta 90
_cell_angle_gamma 90
_cell_formula_units_Z 4
_cell_length_a 5.38
_cell_length_b 5.38
_cell_length_c 5.55
_cell_volume 160.641
_citation_journal_id_ASTM NATUAS
_cod_data_source_file Gronvold_NATUAS_1948_18.cif
_cod_data_source_block O0.12U0.88
_cod_original_cell_volume 160.6414
_cod_database_code 1524454

loop_
_symmetry_equiv_pos_as_xyz
x,y,z
-y,x,z
-x,-y,z
y,-x,z
x,-y,-z
y,x,-z
-x,y,-z
-y,-x,-z
-x,-y,-z
y,-x,-z
x,y,-z
-y,x,-z
-x,y,z
-y,-x,z
x,-y,z
y,x,z

loop_
_atom_site_label
_atom_site_type_symbol
_atom_site_fract_x
_atom_site_fract_y
_atom_site_fract_z
_atom_site_occupancy
_atom_site_U_iso_or_equiv
U1 U+4 0 0 0 0.88 0.0
O2 O-2 0.5 0.5 0 0.12 0.0
O3 O-2 0 0.5 0.5 0.12 0.0
U2 U+4 0.5 0.5 0 0.88 0.0
U3 U+4 0 0.5 0.5 0.88 0.0
O1 O-2 0 0 0 0.12 0.0
